data_9015485
loop_
_publ_author_name
'Topa, D.'
'Makovicky, E.'

_publ_section_title
;
 Eclarite: New data and interpretations
;
_journal_name_full 'The Canadian Mineralogist'
_journal_page_first 371
_journal_page_last 386
_journal_paper_doi 10.3749/canmin.50.2.371
_journal_volume 50
_journal_year 2012
_chemical_compound_source 'Felbertal, Salzburg Province, Austria'
_chemical_formula_sum 'Bi13.604 Cu0.842 Fe0.45 Pb7.25 S28'
_chemical_name_mineral Eclarite
_space_group_IT_number 62
_symmetry_space_group_name_Hall '-P 2n 2a'
_symmetry_space_group_name_H-M 'P m c n'
_cell_angle_alpha 90
_cell_angle_beta 90
_cell_angle_gamma 90
_cell_length_a 4.0307
_cell_length_b 22.7011
_cell_length_c 54.6145
_cell_formula_units_Z 4
_cell_volume 4997.299
_database_code_amcsd 0019708
_exptl_crystal_density_diffrn 7.073
_cod_original_formula_sum 'Bi13.604 Pb7.25 Cu.842 Fe.45 S28'
_cod_database_code 9015485

loop_
_space_group_symop_operation_xyz
x,y,z
1/2-x,y,z
1/2+x,-y,-z
1/2+x,1/2+y,1/2-z
1/2-x,1/2-y,1/2+z
x,1/2-y,1/2+z
-x,1/2+y,1/2-z
-x,-y,-z

loop_
_atom_site_aniso_label
_atom_site_aniso_U_11
_atom_site_aniso_U_22
_atom_site_aniso_U_33
_atom_site_aniso_U_12
_atom_site_aniso_U_13
_atom_site_aniso_U_23
Bi1 0.02560 0.02550 0.02190 0.00000 0.00000 -0.00080
Bi2 0.02580 0.02590 0.02180 0.00000 0.00000 0.00060
Bi3 0.02480 0.02850 0.02090 0.00000 0.00000 -0.00110
Bi4 0.02410 0.02900 0.02210 0.00000 0.00000 -0.00100
Bi5 0.02410 0.02400 0.02320 0.00000 0.00000 -0.00040
Bi6 0.02600 0.02450 0.02510 0.00000 0.00000 -0.00150
Bi7 0.02430 0.02500 0.02530 0.00000 0.00000 -0.00250
Bi8 0.02380 0.02410 0.02260 0.00000 0.00000 0.00060
BiME2 0.02280 0.03440 0.03440 0.00000 0.00000 0.00010
BiME3 0.03010 0.03510 0.02630 0.00000 0.00000 0.00010
BiME4 0.02390 0.02690 0.02330 0.00000 0.00000 0.00260
BiME5 0.02610 0.02840 0.02900 0.00000 0.00000 0.00120
Pb1 0.02840 0.03680 0.03920 0.00000 0.00000 -0.00460
Pb2 0.02920 0.04910 0.03250 0.00000 0.00000 0.00400
Pb3 0.03120 0.03730 0.03780 0.00000 0.00000 -0.00430
Pb4 0.02960 0.03290 0.04400 0.00000 0.00000 0.00450
Pb5 0.03340 0.04350 0.02960 0.00000 0.00000 0.00380
Pb6A 0.03240 0.02930 0.04200 0.00000 0.00000 -0.00400
Bi6B 0.03240 0.02930 0.04200 0.00000 0.00000 -0.00400
Pb7A 0.04670 0.04900 0.02850 0.00000 0.00000 0.00080
Bi7B 0.04670 0.04900 0.02850 0.00000 0.00000 0.00080
Pb8A 0.03240 0.03900 0.04020 0.00000 0.00000 0.00550
Bi8B 0.03240 0.03900 0.04020 0.00000 0.00000 0.00550
Cu 0.03000 0.03000 0.03800 0.00000 0.00000 0.00700
Fe 0.03000 0.03000 0.03800 0.00000 0.00000 0.00700
Bi9 0.03390 0.03220 0.03150 0.00000 0.00000 -0.00410
S1 0.02900 0.03100 0.01600 0.00000 0.00000 0.00300
S2 0.02500 0.02400 0.02200 0.00000 0.00000 0.00900
S3 0.02600 0.02500 0.02100 0.00000 0.00000 0.00100
S4 0.02300 0.02200 0.03200 0.00000 0.00000 0.00200
S5 0.03100 0.02900 0.02900 0.00000 0.00000 0.00300
S6 0.02300 0.02600 0.01800 0.00000 0.00000 0.00000
S7 0.02900 0.02400 0.03200 0.00000 0.00000 0.00000
S8 0.02500 0.02700 0.02900 0.00000 0.00000 0.00500
S9 0.02300 0.02100 0.02400 0.00000 0.00000 0.00200
S10 0.02700 0.02600 0.02000 0.00000 0.00000 -0.00200
S11 0.02400 0.02100 0.01900 0.00000 0.00000 0.00000
S12 0.02000 0.02700 0.01400 0.00000 0.00000 0.00100
S13 0.02600 0.02500 0.02400 0.00000 0.00000 0.00200
S14 0.02300 0.02100 0.02000 0.00000 0.00000 0.00500
S15 0.02400 0.03900 0.02900 0.00000 0.00000 -0.00100
S16 0.02400 0.02000 0.02700 0.00000 0.00000 -0.00300
S17 0.02500 0.03400 0.02200 0.00000 0.00000 0.00300
S18 0.02000 0.03300 0.02300 0.00000 0.00000 0.00400
S19 0.02800 0.03000 0.02100 0.00000 0.00000 -0.00500
S20 0.02600 0.03100 0.03500 0.00000 0.00000 0.00900
S21 0.02700 0.02400 0.01700 0.00000 0.00000 0.00000
S22 0.02300 0.02900 0.02200 0.00000 0.00000 0.00100
S23 0.02100 0.03000 0.02300 0.00000 0.00000 0.00300
S24 0.02800 0.02600 0.03700 0.00000 0.00000 0.00700
S25 0.03200 0.02700 0.02400 0.00000 0.00000 0.00200
S26 0.02200 0.03600 0.03100 0.00000 0.00000 0.01300
S27 0.02900 0.02300 0.02000 0.00000 0.00000 0.00000
S28 0.03700 0.03000 0.02500 0.00000 0.00000 -0.00300

loop_
_atom_site_label
_atom_site_fract_x
_atom_site_fract_y
_atom_site_fract_z
_atom_site_occupancy
_atom_site_U_iso_or_equiv
Bi1 0.75000 0.14778 0.07009 1.00000 0.02440
Bi2 0.75000 0.33131 0.06587 1.00000 0.02450
Bi3 0.25000 0.22287 0.12551 1.00000 0.02470
Bi4 0.25000 0.40900 0.12321 1.00000 0.02510
Bi5 0.25000 0.03474 0.24492 1.00000 0.02380
Bi6 0.25000 0.37471 0.25152 1.00000 0.02520
Bi7 0.25000 0.27823 0.31681 1.00000 0.02490
Bi8 0.75000 0.44231 0.32009 1.00000 0.02350
BiME2 0.25000 0.42113 0.00591 1.00000 0.03050
BiME3 0.75000 0.32724 0.37971 1.00000 0.03050
BiME4 0.75000 0.20482 0.43785 1.00000 0.02470
BiME5 0.25000 0.36761 0.44134 1.00000 0.02780
Pb1 0.25000 0.23449 0.00804 1.00000 0.03480
Pb2 0.75000 0.00411 0.11604 1.00000 0.03690
Pb3 0.75000 0.11799 0.17909 1.00000 0.03540
Pb4 0.75000 0.31548 0.18457 1.00000 0.03550
Pb5 0.75000 0.20538 0.24985 1.00000 0.03550
Pb6A 0.25000 -0.00230 0.31910 0.66000 0.03470
Bi6B 0.25000 0.00290 0.32580 0.34000 0.03470
Pb7A 0.25000 0.13850 0.36909 0.83000 0.04130
Bi7B 0.25000 0.11870 0.36910 0.17000 0.04130
Pb8A 0.25000 0.02970 0.42879 0.76000 0.03710
Bi8B 0.25000 0.04530 0.43320 0.24000 0.03710
Cu 0.75000 0.13400 0.30390 0.55000 0.03200
Fe 0.75000 0.14400 0.30700 0.45000 0.03200
Bi9 0.25000 0.04446 0.02586 0.85400 0.03250
Cu1 0.25000 0.08280 0.01120 0.17900 0.03600
Cu2 0.25000 -0.00220 0.04570 0.11300 0.03000
S1 0.75000 0.13450 0.02197 1.00000 0.02540
S2 0.75000 0.32420 0.01839 1.00000 0.02380
S3 0.25000 0.06540 0.07563 1.00000 0.02410
S4 0.25000 0.23930 0.06419 1.00000 0.02560
S5 0.25000 0.41600 0.06584 1.00000 0.02970
S6 0.75000 0.14120 0.12451 1.00000 0.02220
S7 0.75000 0.31570 0.12540 1.00000 0.02840
S8 0.75000 0.49080 0.12326 1.00000 0.02710
S9 0.25000 0.03480 0.15253 1.00000 0.02270
S10 0.25000 0.21800 0.17193 1.00000 0.02440
S11 0.25000 0.40810 0.17113 1.00000 0.02130
S12 0.25000 0.13300 0.22145 1.00000 0.02050
S13 0.25000 0.28050 0.22606 1.00000 0.02500
S14 0.75000 0.41700 0.22461 1.00000 0.02140
S15 0.75000 0.06070 0.27513 1.00000 0.03080
S16 0.25000 0.18190 0.29259 1.00000 0.02350
S17 0.75000 0.32270 0.28608 1.00000 0.02670
S18 0.25000 0.48820 0.29170 1.00000 0.02520
S19 0.75000 0.08000 0.33918 1.00000 0.02620
S20 0.75000 0.23030 0.34716 1.00000 0.03070
S21 0.25000 0.39200 0.35300 1.00000 0.02280
S22 0.75000 0.10330 0.40848 1.00000 0.02470
S23 0.25000 0.26930 0.40563 1.00000 0.02460
S24 0.75000 0.41900 0.41180 1.00000 0.03030
S25 0.75000 0.03640 0.47613 1.00000 0.02770
S26 0.25000 0.16360 0.46463 1.00000 0.02950
S27 0.75000 0.30680 0.46660 1.00000 0.02420
S28 0.25000 0.46290 0.47310 1.00000 0.03080

loop_
_cod_related_entry_id
_cod_related_entry_database
_cod_related_entry_code
1 AMCSD 0019708
